data_1532970
loop_
_publ_author_name
'Naddari, T.'
'Ben Salah, A.'
'El Feki, H.'
'Salles, P.'
'Savariault, J.M.'

_publ_section_title
;
 Structure and ionic conductivity of the lacunary apatite Pb6 Ca2 Na2 (P
 O4)6
;
_journal_name_full 'Solid State Ionics'
_journal_page_first 157
_journal_page_last 166
_journal_volume 158
_journal_year 2003
_chemical_formula_sum 'Ca2 Na2 O24 P6 Pb6'
_chemical_name_systematic 'Pb6 Ca2 Na2 (P O4)6'
_space_group_IT_number 176
_symmetry_space_group_name_Hall '-P 6c'
_symmetry_space_group_name_H-M 'P 63/m'
_cell_angle_alpha 90
_cell_angle_beta 90
_cell_angle_gamma 120
_cell_formula_units_Z 1
_cell_length_a 9.658
_cell_length_b 9.658
_cell_length_c 7.081
_cell_volume 572.005
_citation_journal_id_ASTM SSIOD3
_cod_data_source_file Naddari_SSIOD3_2003_899.cif
_cod_data_source_block Ca2Na2O24P6Pb6
_cod_original_cell_volume 572.0047
_cod_database_code 1532970

loop_
_symmetry_equiv_pos_as_xyz
x,y,z
x-y,x,z+1/2
-y,x-y,z
-x,-y,z+1/2
-x+y,-x,z
y,-x+y,z+1/2
-x,-y,-z
-x+y,-x,-z-1/2
y,-x+y,-z
x,y,-z-1/2
x-y,x,-z
-y,x-y,-z-1/2

loop_
_atom_site_label
_atom_site_type_symbol
_atom_site_fract_x
_atom_site_fract_y
_atom_site_fract_z
_atom_site_occupancy
_atom_site_U_iso_or_equiv
O1 O-2 0.5125 0.3662 0.75 1 0.0
Pb2 Pb+2 0.258 0.2586 0.25 0.963 0.0
O2 O-2 0.4745 0.5958 0.75 1 0.0
O3 O-2 0.2709 0.3616 0.5772 1 0.0
Ca1 Ca+2 0.3333 0.6667 0.4909 0.5 0.0
Pb1 Pb+2 0.3333 0.6667 0.4909 0.055 0.0
Na2 Na+1 0.258 0.2586 0.25 0.037 0.0
P1 P+5 0.3794 0.4104 0.75 1 0.0
Na1 Na+1 0.3333 0.6667 0.4909 0.445 0.0
